data_7110418
loop_
_publ_author_name
'Oilunkaniemi, Raija'
'Laitinen, Risto S.'
'Ahlgr\'en, Markku'

_publ_section_title
;
 The condensation of trans-[PdCl2{(C4H3O)SeMe}2] with acetone: formation
 and crystal structure of [Pd2Cl2(\m-SeMe)2{MeSe(C4H2O)}2CMe2]
;
_journal_issue 7
_journal_name_full 'Chemical Communications'
_journal_page_first 585
_journal_paper_doi 10.1039/a809111k
_journal_year 1999
_chemical_formula_sum 'C15 H22 Cl2 O2 Pd2 Se4'
_chemical_formula_weight 833.87
_chemical_name_systematic
;
 ?
;
_space_group_IT_number 2
_symmetry_space_group_name_Hall '-P 1'
_symmetry_space_group_name_H-M 'P -1'
_atom_sites_solution_hydrogens geom
_atom_sites_solution_primary direct
_atom_sites_solution_secondary difmap
_audit_creation_method SHELXL-97
_cell_angle_alpha 100.17(3)
_cell_angle_beta 105.38(3)
_cell_angle_gamma 113.52(3)
_cell_formula_units_Z 2
_cell_length_a 9.640(2)
_cell_length_b 11.557(2)
_cell_length_c 12.535(3)
_cell_measurement_temperature 293(2)
_cell_volume 1170.0(7)
_computing_structure_refinement 'SHELXL-97 (Sheldrick, 1997)'
_computing_structure_solution 'SHELXS-97 (Sheldrick, 1990)'
_diffrn_ambient_temperature 293(2)
_diffrn_measured_fraction_theta_full 0.937
_diffrn_measured_fraction_theta_max 0.937
_diffrn_radiation_monochromator graphite
_diffrn_radiation_source 'fine-focus sealed tube'
_diffrn_radiation_type MoK\a
_diffrn_radiation_wavelength 0.71073
_diffrn_reflns_av_R_equivalents 0.0949
_diffrn_reflns_av_sigmaI/netI 0.0788
_diffrn_reflns_limit_h_max 11
_diffrn_reflns_limit_h_min -11
_diffrn_reflns_limit_k_max 14
_diffrn_reflns_limit_k_min -14
_diffrn_reflns_limit_l_max 15
_diffrn_reflns_limit_l_min -15
_diffrn_reflns_number 14164
_diffrn_reflns_theta_full 25.99
_diffrn_reflns_theta_max 25.99
_diffrn_reflns_theta_min 3.10
_exptl_absorpt_coefficient_mu 7.995
_exptl_crystal_density_diffrn 2.367
_exptl_crystal_density_method 'not measured'
_exptl_crystal_F_000 780
_refine_diff_density_max 1.651
_refine_diff_density_min -1.923
_refine_diff_density_rms 0.250
_refine_ls_extinction_coef 0.0003(6)
_refine_ls_extinction_expression Fc^*^=kFc[1+0.001xFc^2^\l^3^/sin(2\q)]^-1/4^
_refine_ls_extinction_method SHELXL
_refine_ls_goodness_of_fit_ref 1.095
_refine_ls_hydrogen_treatment mixed
_refine_ls_matrix_type full
_refine_ls_number_parameters 233
_refine_ls_number_reflns 4310
_refine_ls_number_restraints 0
_refine_ls_restrained_S_all 1.095
_refine_ls_R_factor_all 0.0908
_refine_ls_R_factor_gt 0.0581
_refine_ls_shift/su_max 1.114
_refine_ls_shift/su_mean 0.028
_refine_ls_structure_factor_coef Fsqd
_refine_ls_weighting_details 'w=1/[\s^2^(Fo^2^)+(0.0750P)^2^+0.0000P] where P=(Fo^2^+2Fc^2^)/3'
_refine_ls_weighting_scheme calc
_refine_ls_wR_factor_gt 0.1370
_refine_ls_wR_factor_ref 0.1508
_reflns_number_gt 2992
_reflns_number_total 4310
_reflns_threshold_expression >2sigma(I)
_cod_data_source_file 809111ksup1.cif
_cod_data_source_block pdfuall
_cod_depositor_comments
;
The following automatic conversions were performed:

'_refine_ls_weighting_scheme' value 'calc
w=1/[\s^2^(Fo^2^)+(0.0750P)^2^+0.0000P] where P=(Fo^2^+2Fc^2^)/3' was
changed to 'calc'. New tag '_refine_ls_weighting_details' was
created. The value of the new tag was set to
'w=1/[\s^2^(Fo^2^)+(0.0750P)^2^+0.0000P] where P=(Fo^2^+2Fc^2^)/3'.

Automatic conversion script
Id: cif_fix_values 3143 2015-03-26 13:38:13Z robertas 
;
_cod_original_cell_volume 1170.0(4)
_cod_database_code 7110418

loop_
_symmetry_equiv_pos_as_xyz
'x, y, z'
'-x, -y, -z'

loop_
_atom_site_label
_atom_site_type_symbol
_atom_site_fract_x
_atom_site_fract_y
_atom_site_fract_z
_atom_site_U_iso_or_equiv
_atom_site_adp_type
_atom_site_occupancy
_atom_site_calc_flag
_atom_site_refinement_flags
Pd1 Pd 0.05894(8) 0.00865(7) 0.17387(6) 0.0412(2) Uani 1 d .
Pd2 Pd 0.30086(8) 0.03475(7) 0.42642(6) 0.0419(2) Uani 1 d .
Se1 Se 0.32953(12) 0.17726(10) 0.30608(9) 0.0471(3) Uani 1 d .
Se2 Se 0.16736(11) -0.13188(10) 0.23809(8) 0.0451(3) Uani 1 d .
Se11 Se -0.20534(11) -0.16882(10) 0.03370(8) 0.0467(3) Uani 1 d .
Se21 Se 0.26768(12) -0.11340(11) 0.54457(9) 0.0532(3) Uani 1 d .
Cl1 Cl -0.0435(3) 0.1548(3) 0.1282(2) 0.0593(7) Uani 1 d .
Cl2 Cl 0.4104(4) 0.2033(3) 0.6041(2) 0.0677(8) Uani 1 d .
O11 O -0.2313(7) -0.3660(6) 0.1370(6) 0.0479(16) Uani 1 d .
O21 O -0.0091(8) -0.3385(6) 0.3785(6) 0.0495(16) Uani 1 d .
C1 C 0.3105(14) 0.3299(10) 0.3802(11) 0.067(3) Uani 1 d .
H1A H 0.2095 0.2997 0.3925 0.101 Uiso 1 calc R
H1B H 0.3129 0.3848 0.3307 0.101 Uiso 1 calc R
H1C H 0.3997 0.3807 0.4539 0.101 Uiso 1 calc R
C2 C 0.3387(13) -0.0993(12) 0.1733(9) 0.062(3) Uani 1 d .
H2A H 0.4042 -0.0051 0.1918 0.093 Uiso 1 calc R
H2B H 0.2897 -0.1403 0.0901 0.093 Uiso 1 calc R
H2C H 0.4060 -0.1366 0.2064 0.093 Uiso 1 calc R
C11 C -0.2197(12) -0.3361(10) 0.0388(9) 0.051(2) Uani 1 d .
C12 C -0.2119(15) -0.4295(11) -0.0326(10) 0.066(3) Uani 1 d .
H12 H -0.2040 -0.4311 -0.1051 0.079 Uiso 1 calc R
C13 C -0.2179(15) -0.5275(11) 0.0232(11) 0.070(3) Uani 1 d .
H13 H -0.2128 -0.6048 -0.0061 0.084 Uiso 1 calc R
C14 C -0.2323(12) -0.4888(10) 0.1257(9) 0.052(2) Uani 1 d .
C15 C -0.3474(13) -0.1665(12) 0.1185(10) 0.067(3) Uani 1 d .
H15A H -0.4562 -0.2365 0.0731 0.101 Uiso 1 calc R
H15B H -0.3475 -0.0822 0.1323 0.101 Uiso 1 calc R
H15C H -0.3085 -0.1798 0.1918 0.101 Uiso 1 calc R
C21 C 0.1492(11) -0.2937(10) 0.4482(9) 0.051(3) Uani 1 d .
C22 C 0.1935(14) -0.3891(12) 0.4310(11) 0.069(3) Uani 1 d .
H22 H 0.2945 -0.3833 0.4678 0.083 Uiso 1 calc R
C23 C 0.0536(13) -0.5007(11) 0.3447(11) 0.066(3) Uani 1 d .
H23 H 0.0467 -0.5828 0.3129 0.079 Uiso 1 calc R
C24 C -0.0653(12) -0.4691(9) 0.3169(9) 0.048(2) Uani 1 d .
C25 C 0.0888(15) -0.1039(12) 0.5852(11) 0.075(3) Uani 1 d .
H25A H -0.0134 -0.1676 0.5241 0.112 Uiso 1 calc R
H25B H 0.0999 -0.0160 0.5946 0.112 Uiso 1 calc R
H25C H 0.0924 -0.1234 0.6569 0.112 Uiso 1 calc R
C31 C -0.2383(12) -0.5410(10) 0.2254(10) 0.056(3) Uani 1 d .
C32 C -0.2951(13) -0.6882(10) 0.1889(11) 0.071(3) Uani 1 d .
H32A H -0.4064 -0.7341 0.1353 0.106 Uiso 1 calc R
H32B H -0.2871 -0.7173 0.2564 0.106 Uiso 1 calc R
H32C H -0.2282 -0.7075 0.1516 0.106 Uiso 1 calc R
C33 C -0.3531(13) -0.5093(11) 0.2799(10) 0.064(3) Uani 1 d .
H33A H -0.3141 -0.4148 0.3053 0.096 Uiso 1 calc R
H33B H -0.3537 -0.5414 0.3455 0.096 Uiso 1 calc R
H33C H -0.4617 -0.5523 0.2223 0.096 Uiso 1 calc R

loop_
_atom_site_aniso_label
_atom_site_aniso_U_11
_atom_site_aniso_U_22
_atom_site_aniso_U_33
_atom_site_aniso_U_23
_atom_site_aniso_U_13
_atom_site_aniso_U_12
Pd1 0.0375(4) 0.0453(4) 0.0466(5) 0.0208(4) 0.0238(3) 0.0171(4)
Pd2 0.0370(4) 0.0426(4) 0.0438(5) 0.0158(4) 0.0204(3) 0.0124(4)
Se1 0.0414(6) 0.0446(6) 0.0557(6) 0.0209(5) 0.0263(5) 0.0134(5)
Se2 0.0403(6) 0.0427(5) 0.0490(6) 0.0148(5) 0.0169(4) 0.0161(5)
Se11 0.0406(6) 0.0574(6) 0.0430(6) 0.0218(5) 0.0198(4) 0.0190(5)
Se21 0.0444(6) 0.0536(6) 0.0474(6) 0.0214(5) 0.0134(5) 0.0099(5)
Cl1 0.0675(17) 0.0651(17) 0.0658(17) 0.0326(14) 0.0337(14) 0.0398(15)
Cl2 0.078(2) 0.0538(16) 0.0522(16) 0.0077(13) 0.0262(14) 0.0161(15)
O11 0.045(4) 0.046(4) 0.052(4) 0.018(3) 0.021(3) 0.018(3)
O21 0.037(4) 0.049(4) 0.055(4) 0.019(4) 0.016(3) 0.014(3)
C1 0.060(7) 0.049(6) 0.091(9) 0.017(6) 0.023(6) 0.029(6)
C2 0.060(7) 0.082(8) 0.057(7) 0.022(6) 0.033(6) 0.038(7)
C11 0.042(6) 0.047(6) 0.045(6) 0.008(5) 0.015(5) 0.007(5)
C12 0.078(8) 0.051(7) 0.054(7) 0.010(6) 0.025(6) 0.020(6)
C13 0.088(9) 0.052(7) 0.078(8) 0.020(6) 0.047(7) 0.032(7)
C14 0.041(6) 0.043(6) 0.063(7) 0.017(5) 0.022(5) 0.011(5)
C15 0.046(6) 0.091(9) 0.069(8) 0.027(7) 0.036(6) 0.027(6)
C21 0.034(5) 0.055(6) 0.056(6) 0.025(5) 0.014(5) 0.012(5)
C22 0.047(7) 0.068(8) 0.095(9) 0.044(7) 0.017(6) 0.028(7)
C23 0.052(7) 0.048(6) 0.092(9) 0.022(6) 0.020(6) 0.022(6)
C24 0.043(6) 0.040(6) 0.062(7) 0.025(5) 0.020(5) 0.016(5)
C25 0.084(9) 0.076(8) 0.077(8) 0.027(7) 0.061(7) 0.027(7)
C31 0.044(6) 0.046(6) 0.073(8) 0.023(6) 0.024(5) 0.013(5)
C32 0.046(6) 0.044(6) 0.097(9) 0.020(6) 0.012(6) 0.008(5)
C33 0.056(7) 0.066(7) 0.077(8) 0.030(6) 0.034(6) 0.026(6)

loop_
_atom_type_symbol
_atom_type_description
_atom_type_scat_dispersion_real
_atom_type_scat_dispersion_imag
_atom_type_scat_source
C C 0.0033 0.0016 'International Tables Vol C Tables 4.2.6.8 and 6.1.1.4'
H H 0.0000 0.0000 'International Tables Vol C Tables 4.2.6.8 and 6.1.1.4'
O O 0.0106 0.0060 'International Tables Vol C Tables 4.2.6.8 and 6.1.1.4'
Cl Cl 0.1484 0.1585 'International Tables Vol C Tables 4.2.6.8 and 6.1.1.4'
Se Se -0.0929 2.2259 'International Tables Vol C Tables 4.2.6.8 and 6.1.1.4'
Pd Pd -0.9988 1.0072 'International Tables Vol C Tables 4.2.6.8 and 6.1.1.4'

loop_
_geom_angle_atom_site_label_1
_geom_angle_atom_site_label_2
_geom_angle_atom_site_label_3
_geom_angle
Cl1 Pd1 Se2 174.95(8)
Cl1 Pd1 Se1 96.98(8)
Se2 Pd1 Se1 80.52(5)
Cl1 Pd1 Se11 85.64(8)
Se2 Pd1 Se11 97.09(5)
Se1 Pd1 Se11 176.04(4)
Cl2 Pd2 Se2 174.23(8)
Cl2 Pd2 Se1 96.51(8)
Se2 Pd2 Se1 80.79(5)
Cl2 Pd2 Se21 84.62(8)
Se2 Pd2 Se21 98.05(5)
Se1 Pd2 Se21 178.80(5)
C1 Se1 Pd2 107.9(4)
C1 Se1 Pd1 107.4(4)
Pd2 Se1 Pd1 85.47(5)
C2 Se2 Pd2 104.4(3)
C2 Se2 Pd1 101.8(3)
Pd2 Se2 Pd1 86.24(5)
C11 Se11 C15 96.6(5)
C11 Se11 Pd1 109.3(3)
C15 Se11 Pd1 101.5(4)
C21 Se21 C25 96.9(5)
C21 Se21 Pd2 110.6(3)
C25 Se21 Pd2 99.6(4)
C11 O11 C14 106.9(8)
C24 O21 C21 105.9(8)
C12 C11 O11 111.2(10)
C12 C11 Se11 132.7(9)
O11 C11 Se11 116.0(7)
C11 C12 C13 106.4(11)
C14 C13 C12 108.1(10)
C13 C14 O11 107.4(8)
C13 C14 C31 135.5(10)
O11 C14 C31 117.0(9)
C22 C21 O21 111.0(10)
C22 C21 Se21 131.6(8)
O21 C21 Se21 117.4(8)
C21 C22 C23 105.1(9)
C24 C23 C22 108.6(10)
C23 C24 O21 109.4(9)
C23 C24 C31 133.8(10)
O21 C24 C31 116.5(8)
C14 C31 C32 111.5(10)
C14 C31 C24 106.9(8)
C32 C31 C24 109.3(9)
C14 C31 C33 110.3(9)
C32 C31 C33 109.9(9)
C24 C31 C33 108.9(9)

loop_
_geom_bond_atom_site_label_1
_geom_bond_atom_site_label_2
_geom_bond_distance
Pd1 Cl1 2.351(3)
Pd1 Se2 2.3976(13)
Pd1 Se1 2.420(2)
Pd1 Se11 2.443(2)
Pd2 Cl2 2.334(3)
Pd2 Se2 2.3964(18)
Pd2 Se1 2.4082(13)
Pd2 Se21 2.4366(13)
Se1 C1 1.944(10)
Se2 C2 1.962(10)
Se11 C11 1.896(10)
Se11 C15 1.948(10)
Se21 C21 1.893(11)
Se21 C25 1.960(11)
O11 C11 1.357(11)
O11 C14 1.397(11)
O21 C24 1.372(12)
O21 C21 1.364(11)
C11 C12 1.315(15)
C12 C13 1.423(15)
C13 C14 1.346(15)
C14 C31 1.486(14)
C21 C22 1.336(15)
C22 C23 1.413(16)
C23 C24 1.318(13)
C24 C31 1.526(14)
C31 C32 1.501(14)
C31 C33 1.569(14)
